data_4134691
loop_
_publ_author_name
'Li, Zhi-Wei'
'Wang, Xin'
'Wei, Lian-Qiang'
'Ivanovi\'c-Burmazovi\'c, Ivana'
'Liu, Gao-Feng'

_publ_section_title
;
 Subcomponent Self-Assembly of Covalent Metallacycles Templated by
 Catalytically Active Seven-Coordinate Transition Metal Centers.
;
_journal_issue 16
_journal_name_full 'Journal of the American Chemical Society'
_journal_page_first 7283
_journal_page_last 7288
_journal_paper_doi 10.1021/jacs.0c01035
_journal_volume 142
_journal_year 2020
_chemical_formula_moiety 'C132 H108 Mn4 N28 O8, 8(C3 H7 N O), 2(C5 H5 N)'
_chemical_formula_sum 'C166 H174 Mn4 N38 O16'
_chemical_formula_weight 3177.18
_space_group_crystal_system monoclinic
_space_group_IT_number 14
_space_group_name_Hall '-P 2ybc'
_space_group_name_H-M_alt 'P 1 21/c 1'
_atom_sites_solution_hydrogens geom
_audit_creation_date 2019-08-29
_audit_creation_method
;
Olex2 1.2
(compiled 2018.05.29 svn.r3508 for OlexSys, GUI svn.r5506)
;
_cell_angle_alpha 90
_cell_angle_beta 101.3080(10)
_cell_angle_gamma 90
_cell_formula_units_Z 2
_cell_length_a 14.5195(7)
_cell_length_b 47.357(2)
_cell_length_c 14.8983(7)
_cell_measurement_reflns_used 9897
_cell_measurement_temperature 120(2)
_cell_measurement_theta_max 24.52
_cell_measurement_theta_min 2.21
_cell_volume 10045.2(8)
_computing_molecular_graphics 'Olex2 (Dolomanov et al., 2009)'
_computing_publication_material 'Olex2 (Dolomanov et al., 2009)'
_computing_structure_refinement 'ShelXL (Sheldrick, 2015)'
_computing_structure_solution 'SHELXS-97 (Sheldrick, 1990)'
_diffrn_ambient_temperature 120.0
_diffrn_measured_fraction_theta_full 0.985
_diffrn_measured_fraction_theta_max 0.985
_diffrn_measurement_device_type 'Bruker APEX-II CCD'
_diffrn_measurement_method '\f and \w scans'
_diffrn_radiation_type MoK\a
_diffrn_radiation_wavelength 0.71073
_diffrn_reflns_av_R_equivalents 0.0406
_diffrn_reflns_av_unetI/netI 0.0465
_diffrn_reflns_Laue_measured_fraction_full 0.985
_diffrn_reflns_Laue_measured_fraction_max 0.985
_diffrn_reflns_limit_h_max 16
_diffrn_reflns_limit_h_min -17
_diffrn_reflns_limit_k_max 57
_diffrn_reflns_limit_k_min -56
_diffrn_reflns_limit_l_max 17
_diffrn_reflns_limit_l_min -14
_diffrn_reflns_number 81002
_diffrn_reflns_point_group_measured_fraction_full 0.985
_diffrn_reflns_point_group_measured_fraction_max 0.985
_diffrn_reflns_theta_full 25.424
_diffrn_reflns_theta_max 25.424
_diffrn_reflns_theta_min 2.207
_diffrn_standards_number 0
_exptl_absorpt_coefficient_mu 0.306
_exptl_absorpt_correction_T_max 0.7456
_exptl_absorpt_correction_T_min 0.5860
_exptl_absorpt_correction_type multi-scan
_exptl_absorpt_process_details
;
SADABS-2014/5 (Bruker,2014/5) was used for absorption correction.
wR2(int) was 0.0602 before and 0.0483 after correction.
The Ratio of minimum to maximum transmission is 0.7859.
The \l/2 correction factor is Not present.
;
_exptl_crystal_colour red
_exptl_crystal_colour_primary red
_exptl_crystal_density_diffrn 1.050
_exptl_crystal_density_method 'not measured'
_exptl_crystal_description block
_exptl_crystal_F_000 3328
_exptl_crystal_size_max 0.161
_exptl_crystal_size_mid 0.136
_exptl_crystal_size_min 0.12
_refine_diff_density_max 0.630
_refine_diff_density_min -0.711
_refine_diff_density_rms 0.092
_refine_ls_extinction_method none
_refine_ls_goodness_of_fit_ref 1.065
_refine_ls_hydrogen_treatment constr
_refine_ls_matrix_type full
_refine_ls_number_parameters 998
_refine_ls_number_reflns 18260
_refine_ls_number_restraints 63
_refine_ls_restrained_S_all 1.073
_refine_ls_R_factor_all 0.1036
_refine_ls_R_factor_gt 0.0793
_refine_ls_shift/su_max 0.002
_refine_ls_shift/su_mean 0.000
_refine_ls_structure_factor_coef Fsqd
_refine_ls_weighting_details 'w=1/[\s^2^(Fo^2^)+(0.1495P)^2^+10.5123P] where P=(Fo^2^+2Fc^2^)/3'
_refine_ls_weighting_scheme calc
_refine_ls_wR_factor_gt 0.2406
_refine_ls_wR_factor_ref 0.2541
_reflns_Friedel_coverage 0.000
_reflns_number_gt 12786
_reflns_number_total 18260
_reflns_threshold_expression 'I > 2\s(I)'
_cod_data_source_file ja0c01035_si_002.cif
_cod_data_source_block 2
_cod_depositor_comments 'Adding full bibliography for 4134690--4134694.cif.'
_cod_original_cell_volume 10045.3(8)
_cod_database_code 4134691
_shelx_shelxl_version_number 2014/7
_shelx_space_group_comment
;
The symmetry employed for this shelxl refinement is uniquely defined
by the following loop, which should always be used as a source of
symmetry information in preference to the above space-group names.
They are only intended as comments.
;
_olex2_refinement_description
;
1. Fixed Uiso
 At 1.2 times of:
  All C(H) groups
 At 1.5 times of:
  All C(H,H,H) groups
2. Restrained distances
 C77-N17
 1.43 with sigma of 0.01
 C75-C77
 2.53 with sigma of 0.01
3. Rigid bond restraints
 C50, C51
 with sigma for 1-2 distances of 0.01 and sigma for 1-3 distances of 0.01
4. Uiso/Uaniso restraints and constraints
C50 \\sim C51: within 2A with sigma of 0.01 and sigma for terminal atoms of 0.02
Uanis(C68) \\sim Ueq, Uanis(C75) \\sim Ueq, Uanis(C70) \\sim Ueq, Uanis(C71)
\\sim Ueq, Uanis(C74) \\sim Ueq, Uanis(N17) \\sim Ueq, Uanis(O6) \\sim Ueq,
Uanis(C77) \\sim Ueq, Uanis(C76) \\sim Ueq: with sigma of 0.01 and sigma for
terminal atoms of 0.02
5.a Me refined with riding coordinates:
 C1(H1A,H1B,H1C), C9(H9A,H9B,H9C), C42(H42A,H42B,H42C), C81(H81A,H81B,H81C),
 C83(H83A,H83B,H83C), C79(H79A,H79B,H79C), C69(H69A,H69B,H69C), C80(H80A,H80B,
 H80C), C68(H68A,H68B,H68C), C75(H75A,H75B,H75C), C77(H77A,H77B,H77C)
5.b Aromatic/amide H refined with riding coordinates:
 C32(H32), C31(H31), C25(H25), C22(H22), C37(H37), C4(H4), C6(H6), C23(H23),
 C61(H61), C26(H26), C62(H62), C28(H28), C55(H55), C29(H29), C17(H17), C38(H38),
  C11(H11), C5(H5), C16(H16), C15(H15), C12(H12), C39(H39), C14(H14), C56(H56),
 C20(H20), C44(H44), C64(H64), C18(H18), C13(H13), C19(H19), C65(H65), C50(H50),
  C59(H59), C82(H82), C48(H48), C58(H58), C45(H45), C78(H78), C51(H51),
 C47(H47), C49(H49), C46(H46), C67(H67), C53(H53), C52(H52), C76(H76), C70(H70),
  C71(H71), C72(H72), C73(H73), C74(H74)
5.c Fitted hexagon refined as free rotating group:
 C70(C71,C72,N16,C73,C74)
5.d Idealised Me refined as rotating group:
 C35(H35A,H35B,H35C)
;
_platon_squeeze_void_probe_radius 1.20
_olex2_submission_special_instructions 'No special instructions were received'

loop_
_space_group_symop_operation_xyz
'x, y, z'
'-x, y+1/2, -z+1/2'
'-x, -y, -z'
'x, -y-1/2, z-1/2'

loop_
_atom_site_label
_atom_site_type_symbol
_atom_site_fract_x
_atom_site_fract_y
_atom_site_fract_z
_atom_site_U_iso_or_equiv
_atom_site_adp_type
_atom_site_occupancy
_atom_site_site_symmetry_order
_atom_site_calc_flag
_atom_site_refinement_flags_posn
_atom_site_refinement_flags_adp
_atom_site_refinement_flags_occupancy
_atom_site_disorder_assembly
_atom_site_disorder_group
Mn1 Mn 0.65083(4) 0.70720(2) 0.20861(4) 0.03029(17) Uani 1 1 d . . . . .
Mn2 Mn 0.14375(4) 0.60973(2) 0.99722(4) 0.03388(18) Uani 1 1 d . . . . .
O2 O 0.66751(19) 0.66200(5) 0.17423(18) 0.0362(6) Uani 1 1 d . . . . .
O1 O 0.58478(19) 0.69200(5) 0.32222(18) 0.0356(6) Uani 1 1 d . . . . .
O3 O 0.8035(2) 0.43391(6) 0.0187(2) 0.0453(7) Uani 1 1 d . . . . .
O4 O 0.2174(2) 0.62213(5) 0.88629(18) 0.0382(6) Uani 1 1 d . . . . .
N12 N 0.1634(2) 0.66810(7) 0.8951(2) 0.0348(7) Uani 1 1 d . . . . .
N2 N 0.6042(2) 0.74434(7) 0.2872(2) 0.0314(7) Uani 1 1 d . . . . .
N3 N 0.6882(2) 0.75074(6) 0.1520(2) 0.0294(7) Uani 1 1 d . . . . .
N11 N 0.1230(2) 0.65711(6) 0.9641(2) 0.0328(7) Uani 1 1 d . . . . .
N4 N 0.7253(2) 0.70266(6) 0.0855(2) 0.0326(7) Uani 1 1 d . . . . .
N6 N 0.7921(2) 0.70288(7) 0.3064(2) 0.0335(7) Uani 1 1 d . . . . .
N1 N 0.5590(2) 0.73885(7) 0.3585(2) 0.0330(7) Uani 1 1 d . . . . .
N7 N 0.5071(2) 0.70653(6) 0.1131(2) 0.0343(7) Uani 1 1 d . . . . .
N10 N 0.9457(2) 0.36780(7) -0.0890(2) 0.0358(8) Uani 1 1 d . . . . .
N9 N 0.9115(2) 0.42126(7) -0.0922(2) 0.0382(8) Uani 1 1 d . . . . .
N5 N 0.7422(2) 0.67592(6) 0.0564(2) 0.0343(7) Uani 1 1 d . . . . .
N8 N 0.8930(3) 0.44954(7) -0.0848(2) 0.0418(8) Uani 1 1 d . . . . .
N13 N 0.2805(2) 0.62100(8) 1.1004(3) 0.0450(9) Uani 1 1 d . . . . .
O8 O 0.0104(3) 0.25032(8) 0.3287(3) 0.0763(11) Uani 1 1 d . . . . .
N14 N 0.0109(3) 0.60088(8) 0.8846(2) 0.0444(9) Uani 1 1 d . . . . .
C32 C 0.2422(3) 0.68309(8) 0.7443(3) 0.0352(9) Uani 1 1 d . . . . .
H32 H 0.1951 0.6951 0.7596 0.042 Uiso 1 1 calc R . . . .
C7 C 0.6631(3) 0.77457(8) 0.1885(3) 0.0312(8) Uani 1 1 d . . . . .
C36 C 0.9598(3) 0.33989(8) -0.0822(3) 0.0359(9) Uani 1 1 d . . . . .
C21 C 0.5063(3) 0.70191(8) 0.4442(3) 0.0316(8) Uani 1 1 d . . . . .
C31 C 0.2908(3) 0.69157(8) 0.6785(3) 0.0360(9) Uani 1 1 d . . . . .
H31 H 0.2765 0.7093 0.6491 0.043 Uiso 1 1 calc R . . . .
C25 C 0.4721(3) 0.72126(8) 0.5001(3) 0.0371(9) Uani 1 1 d . . . . .
H25 H 0.4799 0.7409 0.4913 0.045 Uiso 1 1 calc R . . . .
C30 C 0.2606(3) 0.65730(8) 0.7890(3) 0.0322(8) Uani 1 1 d . . . . .
C24 C 0.4128(3) 0.68365(8) 0.5826(3) 0.0346(9) Uani 1 1 d . . . . .
C10 C 0.5549(3) 0.71097(8) 0.3688(3) 0.0320(8) Uani 1 1 d . . . . .
C27 C 0.3607(3) 0.67465(8) 0.6540(3) 0.0331(8) Uani 1 1 d . . . . .
C22 C 0.4945(3) 0.67354(8) 0.4603(3) 0.0372(9) Uani 1 1 d . . . . .
H22 H 0.5191 0.6599 0.4245 0.045 Uiso 1 1 calc R . . . .
C34 C 0.0837(3) 0.67440(8) 1.0134(3) 0.0338(9) Uani 1 1 d . . . . .
C63 C 0.7273(3) 0.62701(8) 0.0876(3) 0.0366(9) Uani 1 1 d . . . . .
C37 C 1.0143(3) 0.32592(9) -0.1364(3) 0.0413(10) Uani 1 1 d . . . . .
H37 H 1.0232 0.3061 -0.1325 0.050 Uiso 1 1 calc R . . . .
C3 C 0.7312(3) 0.75172(8) 0.0798(3) 0.0320(8) Uani 1 1 d . . . . .
C8 C 0.6146(3) 0.77063(8) 0.2657(3) 0.0316(8) Uani 1 1 d . . . . .
C66 C 0.7095(3) 0.65694(8) 0.1089(3) 0.0331(8) Uani 1 1 d . . . . .
C4 C 0.7518(3) 0.77742(8) 0.0433(3) 0.0360(9) Uani 1 1 d . . . . .
H4 H 0.7830 0.7780 -0.0071 0.043 Uiso 1 1 calc R . . . .
C6 C 0.6813(3) 0.80128(8) 0.1547(3) 0.0363(9) Uani 1 1 d . . . . .
H6 H 0.6632 0.8181 0.1813 0.044 Uiso 1 1 calc R . . . .
C33 C 0.2101(3) 0.64781(8) 0.8612(3) 0.0335(9) Uani 1 1 d . . . . .
C23 C 0.4473(3) 0.66441(8) 0.5279(3) 0.0398(10) Uani 1 1 d . . . . .
H23 H 0.4388 0.6448 0.5364 0.048 Uiso 1 1 calc R . . . .
O7 O 0.8218(3) 0.26843(10) 0.5083(3) 0.0864(13) Uani 1 1 d . . . . .
C61 C 0.7892(3) 0.59178(8) -0.0009(3) 0.0442(10) Uani 1 1 d . . . . .
H61 H 0.8205 0.5873 -0.0495 0.053 Uiso 1 1 calc R . . . .
C26 C 0.4273(3) 0.71224(8) 0.5676(3) 0.0389(9) Uani 1 1 d . . . . .
H26 H 0.4055 0.7259 0.6053 0.047 Uiso 1 1 calc R . . . .
C62 C 0.7725(3) 0.61958(9) 0.0166(3) 0.0444(10) Uani 1 1 d . . . . .
H62 H 0.7921 0.6339 -0.0201 0.053 Uiso 1 1 calc R . . . .
C28 C 0.3797(3) 0.64884(8) 0.6993(3) 0.0365(9) Uani 1 1 d . . . . .
H28 H 0.4279 0.6370 0.6852 0.044 Uiso 1 1 calc R . . . .
C55 C 0.8728(3) 0.50515(9) -0.0271(3) 0.0502(12) Uani 1 1 d . . . . .
H55 H 0.9243 0.5009 -0.0555 0.060 Uiso 1 1 calc R . . . .
C29 C 0.3301(3) 0.64027(8) 0.7639(3) 0.0355(9) Uani 1 1 d . . . . .
H29 H 0.3431 0.6223 0.7922 0.043 Uiso 1 1 calc R . . . .
C2 C 0.7535(3) 0.72413(8) 0.0442(3) 0.0317(8) Uani 1 1 d . . . . .
C54 C 0.8163(3) 0.48327(8) -0.0073(3) 0.0385(9) Uani 1 1 d . . . . .
C1 C 0.8059(3) 0.72235(9) -0.0331(3) 0.0400(9) Uani 1 1 d . . . . .
H1A H 0.8192 0.7414 -0.0525 0.060 Uiso 1 1 calc R . . . .
H1B H 0.8651 0.7122 -0.0126 0.060 Uiso 1 1 calc R . . . .
H1C H 0.7676 0.7123 -0.0847 0.060 Uiso 1 1 calc R . . . .
C9 C 0.5808(3) 0.79504(9) 0.3137(3) 0.0425(10) Uani 1 1 d . . . . .
H9A H 0.5964 0.8127 0.2858 0.064 Uiso 1 1 calc R . . . .
H9B H 0.5126 0.7937 0.3082 0.064 Uiso 1 1 calc R . . . .
H9C H 0.6112 0.7947 0.3785 0.064 Uiso 1 1 calc R . . . .
C60 C 0.7612(3) 0.56961(8) 0.0511(3) 0.0395(9) Uani 1 1 d . . . . .
N19 N 0.0148(3) 0.29783(9) 0.3072(3) 0.0581(11) Uani 1 1 d . . . . .
C17 C 0.8034(3) 0.68091(9) 0.3650(3) 0.0407(10) Uani 1 1 d . . . . .
H17 H 0.7507 0.6693 0.3680 0.049 Uiso 1 1 calc R . . . .
C57 C 0.7797(3) 0.54010(8) 0.0316(3) 0.0419(10) Uani 1 1 d . . . . .
C38 C 1.0542(3) 0.34188(10) -0.1951(3) 0.0506(11) Uani 1 1 d . . . . .
H38 H 1.0928 0.3330 -0.2314 0.061 Uiso 1 1 calc R . . . .
C11 C 0.4975(3) 0.69636(9) 0.0291(3) 0.0401(10) Uani 1 1 d . . . . .
H11 H 0.5517 0.6894 0.0096 0.048 Uiso 1 1 calc R . . . .
C40 C 0.9842(3) 0.38309(9) -0.1484(3) 0.0382(9) Uani 1 1 d . . . . .
C41 C 0.9648(3) 0.41378(9) -0.1477(3) 0.0403(10) Uani 1 1 d . . . . .
C5 C 0.7267(3) 0.80205(8) 0.0809(3) 0.0402(10) Uani 1 1 d . . . . .
H5 H 0.7405 0.8197 0.0564 0.048 Uiso 1 1 calc R . . . .
C16 C 0.8672(3) 0.71898(9) 0.3024(3) 0.0423(10) Uani 1 1 d . . . . .
H16 H 0.8604 0.7343 0.2604 0.051 Uiso 1 1 calc R . . . .
C15 C 0.4304(3) 0.71573(9) 0.1401(3) 0.0416(10) Uani 1 1 d . . . . .
H15 H 0.4362 0.7229 0.2005 0.050 Uiso 1 1 calc R . . . .
C12 C 0.4121(3) 0.69542(10) -0.0317(3) 0.0481(11) Uani 1 1 d . . . . .
H12 H 0.4082 0.6881 -0.0917 0.058 Uiso 1 1 calc R . . . .
C39 C 1.0397(3) 0.37054(10) -0.2028(3) 0.0479(11) Uani 1 1 d . . . . .
H39 H 1.0670 0.3814 -0.2444 0.058 Uiso 1 1 calc R . . . .
C14 C 0.3429(3) 0.71536(10) 0.0843(4) 0.0533(12) Uani 1 1 d . . . . .
H14 H 0.2897 0.7220 0.1062 0.064 Uiso 1 1 calc R . . . .
C43 C 0.8374(3) 0.45326(8) -0.0241(3) 0.0388(9) Uani 1 1 d . . . . .
C56 C 0.8565(3) 0.53270(9) -0.0070(3) 0.0500(12) Uani 1 1 d . . . . .
H56 H 0.8982 0.5470 -0.0195 0.060 Uiso 1 1 calc R . . . .
C20 C 0.9536(4) 0.71414(10) 0.3569(3) 0.0552(12) Uani 1 1 d . . . . .
H20 H 1.0052 0.7262 0.3538 0.066 Uiso 1 1 calc R . . . .
C44 C -0.0537(3) 0.62102(11) 0.8564(3) 0.0520(11) Uani 1 1 d . . . . .
H44 H -0.0435 0.6391 0.8840 0.062 Uiso 1 1 calc R . . . .
C35 C 0.0782(3) 0.70561(8) 1.0027(3) 0.0444(10) Uani 1 1 d . . . . .
H35A H 0.1069 0.7146 1.0607 0.067 Uiso 1 1 calc GR . . . .
H35B H 0.0123 0.7114 0.9855 0.067 Uiso 1 1 calc GR . . . .
H35C H 0.1119 0.7114 0.9548 0.067 Uiso 1 1 calc GR . . . .
C64 C 0.6992(3) 0.60523(8) 0.1391(3) 0.0415(10) Uani 1 1 d . . . . .
H64 H 0.6682 0.6098 0.1878 0.050 Uiso 1 1 calc R . . . .
N18 N 0.7803(3) 0.28448(10) 0.6378(3) 0.0621(11) Uani 1 1 d . . . . .
O5 O 0.6403(4) 0.63428(11) 0.7492(4) 0.1040(16) Uani 1 1 d . . . . .
C18 C 0.8882(3) 0.67466(10) 0.4205(3) 0.0470(11) Uani 1 1 d . . . . .
H18 H 0.8938 0.6590 0.4611 0.056 Uiso 1 1 calc R . . . .
C13 C 0.3334(3) 0.70521(10) -0.0039(4) 0.0525(12) Uani 1 1 d . . . . .
H13 H 0.2740 0.7050 -0.0442 0.063 Uiso 1 1 calc R . . . .
C42 C 1.0065(4) 0.43368(10) -0.2079(3) 0.0561(13) Uani 1 1 d . . . . .
H42A H 1.0443 0.4230 -0.2438 0.084 Uiso 1 1 calc R . . . .
H42B H 0.9559 0.4435 -0.2494 0.084 Uiso 1 1 calc R . . . .
H42C H 1.0464 0.4475 -0.1697 0.084 Uiso 1 1 calc R . . . .
C19 C 0.9645(4) 0.69129(11) 0.4166(3) 0.0541(12) Uani 1 1 d . . . . .
H19 H 1.0239 0.6873 0.4541 0.065 Uiso 1 1 calc R . . . .
C65 C 0.7151(3) 0.57739(9) 0.1213(3) 0.0458(11) Uani 1 1 d . . . . .
H65 H 0.6944 0.5631 0.1576 0.055 Uiso 1 1 calc R . . . .
C50 C 0.4426(4) 0.63512(13) 1.1305(5) 0.0777(17) Uani 1 1 d . U . . .
H50 H 0.4979 0.6383 1.1068 0.093 Uiso 1 1 calc R . . . .
C59 C 0.7404(4) 0.49052(9) 0.0324(4) 0.0573(13) Uani 1 1 d . . . . .
H59 H 0.7007 0.4761 0.0475 0.069 Uiso 1 1 calc R . . . .
C82 C -0.0079(4) 0.27453(11) 0.3490(4) 0.0615(13) Uani 1 1 d . . . . .
H82 H -0.0404 0.2769 0.3979 0.074 Uiso 1 1 calc R . . . .
C81 C 0.0620(5) 0.29579(13) 0.2306(4) 0.0737(16) Uani 1 1 d . . . . .
H81A H 0.0729 0.3148 0.2088 0.111 Uiso 1 1 calc R . . . .
H81B H 0.1222 0.2861 0.2500 0.111 Uiso 1 1 calc R . . . .
H81C H 0.0227 0.2851 0.1811 0.111 Uiso 1 1 calc R . . . .
C48 C -0.0039(4) 0.57547(12) 0.8462(4) 0.0639(14) Uani 1 1 d . . . . .
H48 H 0.0406 0.5609 0.8648 0.077 Uiso 1 1 calc R . . . .
N15 N 0.5706(4) 0.60386(12) 0.8322(4) 0.0866(16) Uani 1 1 d . . . . .
C58 C 0.7218(4) 0.51814(9) 0.0502(4) 0.0608(14) Uani 1 1 d . . . . .
H58 H 0.6683 0.5224 0.0756 0.073 Uiso 1 1 calc R . . . .
C45 C -0.1334(4) 0.61726(13) 0.7904(4) 0.0683(15) Uani 1 1 d . . . . .
H45 H -0.1770 0.6322 0.7732 0.082 Uiso 1 1 calc R . . . .
C78 C 0.7972(4) 0.28628(16) 0.5529(5) 0.0798(18) Uani 1 1 d . . . . .
H78 H 0.7881 0.3044 0.5251 0.096 Uiso 1 1 calc R . . . .
C83 C -0.0029(4) 0.32595(12) 0.3374(4) 0.0667(14) Uani 1 1 d . . . . .
H83A H 0.0189 0.3399 0.2976 0.100 Uiso 1 1 calc R . . . .
H83B H -0.0704 0.3284 0.3347 0.100 Uiso 1 1 calc R . . . .
H83C H 0.0309 0.3286 0.4006 0.100 Uiso 1 1 calc R . . . .
C51 C 0.4432(5) 0.63883(14) 1.2155(6) 0.0858(18) Uani 1 1 d . U . . .
H51 H 0.4990 0.6447 1.2558 0.103 Uiso 1 1 calc R . . . .
C47 C -0.0833(5) 0.56977(15) 0.7793(4) 0.088(2) Uani 1 1 d . . . . .
H47 H -0.0928 0.5513 0.7539 0.105 Uiso 1 1 calc R . . . .
C49 C 0.3599(4) 0.62639(13) 1.0727(4) 0.0701(15) Uani 1 1 d . . . . .
H49 H 0.3607 0.6242 1.0095 0.084 Uiso 1 1 calc R . . . .
C46 C -0.1479(5) 0.59066(15) 0.7498(4) 0.085(2) Uani 1 1 d . . . . .
H46 H -0.2012 0.5871 0.7029 0.102 Uiso 1 1 calc R . . . .
C67 C 0.6039(5) 0.62870(17) 0.8154(6) 0.098(2) Uani 1 1 d . . . . .
H67 H 0.5997 0.6435 0.8574 0.118 Uiso 1 1 calc R . . . .
C53 C 0.2845(5) 0.62573(19) 1.1890(5) 0.102(3) Uani 1 1 d . . . . .
H53 H 0.2292 0.6230 1.2129 0.123 Uiso 1 1 calc R . . . .
C79 C 0.7810(7) 0.25854(15) 0.6847(5) 0.112(3) Uani 1 1 d . . . . .
H79A H 0.7670 0.2619 0.7456 0.168 Uiso 1 1 calc R . . . .
H79B H 0.7333 0.2459 0.6501 0.168 Uiso 1 1 calc R . . . .
H79C H 0.8431 0.2498 0.6911 0.168 Uiso 1 1 calc R . . . .
C69 C 0.5296(6) 0.5989(2) 0.9117(6) 0.138(4) Uani 1 1 d . . . . .
H69A H 0.5090 0.5792 0.9121 0.206 Uiso 1 1 calc R . . . .
H69B H 0.5764 0.6028 0.9673 0.206 Uiso 1 1 calc R . . . .
H69C H 0.4755 0.6115 0.9097 0.206 Uiso 1 1 calc R . . . .
C52 C 0.3636(5) 0.6343(2) 1.2471(6) 0.128(4) Uani 1 1 d . . . . .
H52 H 0.3629 0.6371 1.3101 0.154 Uiso 1 1 calc R . . . .
C80 C 0.7543(6) 0.30941(16) 0.6830(5) 0.105(2) Uani 1 1 d . . . . .
H80A H 0.7446 0.3044 0.7442 0.157 Uiso 1 1 calc R . . . .
H80B H 0.8046 0.3235 0.6881 0.157 Uiso 1 1 calc R . . . .
H80C H 0.6962 0.3173 0.6471 0.157 Uiso 1 1 calc R . . . .
C68 C 0.5863(10) 0.5811(3) 0.7800(9) 0.182(5) Uani 1 1 d . U . . .
H68A H 0.5574 0.5642 0.8006 0.273 Uiso 1 1 calc R . . . .
H68B H 0.5587 0.5848 0.7156 0.273 Uiso 1 1 calc R . . . .
H68C H 0.6541 0.5781 0.7866 0.273 Uiso 1 1 calc R . . . .
O6 O 0.8492(10) 0.3601(3) 0.5363(9) 0.256(6) Uani 1 1 d . U . . .
N17 N 0.9247(9) 0.3862(3) 0.4490(10) 0.219(5) Uani 1 1 d D U . . .
C76 C 0.8512(10) 0.3696(3) 0.4591(10) 0.159(4) Uani 1 1 d . U . . .
H76 H 0.8025 0.3654 0.4083 0.190 Uiso 1 1 calc R . . . .
C75 C 0.9243(12) 0.3994(4) 0.3588(8) 0.272(9) Uani 1 1 d D U . . .
H75A H 0.9814 0.4107 0.3619 0.408 Uiso 1 1 calc R . . . .
H75B H 0.9221 0.3845 0.3125 0.408 Uiso 1 1 calc R . . . .
H75C H 0.8690 0.4116 0.3423 0.408 Uiso 1 1 calc R . . . .
C77 C 0.9952(9) 0.3959(3) 0.5284(9) 0.215(7) Uani 1 1 d D U . . .
H77A H 1.0423 0.4076 0.5071 0.323 Uiso 1 1 calc R . . . .
H77B H 0.9641 0.4071 0.5693 0.323 Uiso 1 1 calc R . . . .
H77C H 1.0259 0.3795 0.5616 0.323 Uiso 1 1 calc R . . . .
C70 C 0.7309(10) 0.5326(2) 0.5904(8) 0.211(6) Uani 1 1 d . U . . .
H70 H 0.7068 0.5447 0.5405 0.253 Uiso 1 1 calc R . . . .
C71 C 0.8107(10) 0.5165(3) 0.5893(7) 0.314(12) Uani 1 1 d G U . . .
H71 H 0.8413 0.5177 0.5386 0.376 Uiso 1 1 calc R . . . .
C72 C 0.8459(8) 0.4988(2) 0.6624(9) 0.245(9) Uani 1 1 d G . . . .
H72 H 0.9005 0.4878 0.6616 0.294 Uiso 1 1 calc R . . . .
N16 N 0.8012(10) 0.4972(2) 0.7366(6) 0.215(6) Uani 1 1 d G . . . .
C73 C 0.7213(9) 0.5132(3) 0.7378(8) 0.221(8) Uani 1 1 d G . . . .
H73 H 0.6908 0.5121 0.7885 0.265 Uiso 1 1 calc R . . . .
C74 C 0.6862(7) 0.5309(2) 0.6647(10) 0.249(8) Uani 1 1 d G U . . .
H74 H 0.6316 0.5419 0.6655 0.299 Uiso 1 1 calc R . . . .

loop_
_atom_site_aniso_label
_atom_site_aniso_U_11
_atom_site_aniso_U_22
_atom_site_aniso_U_33
_atom_site_aniso_U_23
_atom_site_aniso_U_13
_atom_site_aniso_U_12
Mn1 0.0322(3) 0.0289(3) 0.0329(3) 0.0018(2) 0.0143(3) -0.0001(2)
Mn2 0.0384(4) 0.0290(3) 0.0401(4) -0.0006(2) 0.0221(3) -0.0001(2)
O2 0.0455(16) 0.0310(14) 0.0380(15) 0.0001(11) 0.0227(13) -0.0017(12)
O1 0.0412(16) 0.0326(14) 0.0382(15) 0.0012(11) 0.0208(13) -0.0008(12)
O3 0.0595(19) 0.0275(14) 0.0604(19) 0.0005(13) 0.0399(16) 0.0008(13)
O4 0.0480(17) 0.0301(14) 0.0438(16) 0.0029(12) 0.0269(14) 0.0036(12)
N12 0.0368(18) 0.0329(17) 0.0387(18) 0.0015(14) 0.0173(15) 0.0017(14)
N2 0.0292(17) 0.0367(17) 0.0303(16) 0.0002(13) 0.0107(14) -0.0020(13)
N3 0.0291(17) 0.0286(16) 0.0326(16) 0.0040(13) 0.0110(14) -0.0017(13)
N11 0.0335(18) 0.0325(16) 0.0363(17) -0.0003(13) 0.0159(14) -0.0009(14)
N4 0.0326(18) 0.0310(16) 0.0365(18) 0.0020(13) 0.0127(14) 0.0002(13)
N6 0.0359(18) 0.0346(17) 0.0331(17) -0.0020(13) 0.0141(14) 0.0048(14)
N1 0.0372(18) 0.0336(17) 0.0321(17) 0.0026(13) 0.0168(14) -0.0014(14)
N7 0.0336(18) 0.0315(16) 0.0391(19) 0.0020(14) 0.0105(15) -0.0024(13)
N10 0.0354(18) 0.0349(17) 0.0419(19) -0.0064(14) 0.0192(15) 0.0016(14)
N9 0.041(2) 0.0332(17) 0.046(2) 0.0006(15) 0.0219(16) 0.0008(14)
N5 0.0383(19) 0.0307(16) 0.0378(18) 0.0026(14) 0.0170(15) 0.0041(14)
N8 0.048(2) 0.0307(17) 0.054(2) 0.0032(15) 0.0281(18) 0.0011(15)
N13 0.039(2) 0.0415(19) 0.058(2) 0.0007(17) 0.0190(18) 0.0021(16)
O8 0.096(3) 0.053(2) 0.086(3) -0.0007(19) 0.033(2) 0.003(2)
N14 0.050(2) 0.045(2) 0.043(2) -0.0018(16) 0.0212(17) -0.0112(17)
C32 0.038(2) 0.033(2) 0.037(2) 0.0024(16) 0.0156(18) 0.0038(17)
C7 0.028(2) 0.0326(19) 0.034(2) 0.0038(16) 0.0082(16) -0.0004(15)
C36 0.033(2) 0.036(2) 0.041(2) -0.0073(17) 0.0138(18) 0.0031(17)
C21 0.030(2) 0.034(2) 0.033(2) 0.0039(16) 0.0120(16) 0.0018(16)
C31 0.045(2) 0.0279(19) 0.040(2) 0.0048(16) 0.0177(19) 0.0034(17)
C25 0.044(2) 0.0287(19) 0.042(2) 0.0023(16) 0.0167(19) -0.0002(17)
C30 0.035(2) 0.0297(19) 0.035(2) -0.0021(15) 0.0139(17) -0.0007(16)
C24 0.035(2) 0.036(2) 0.036(2) 0.0020(16) 0.0156(18) 0.0000(17)
C10 0.031(2) 0.031(2) 0.036(2) 0.0026(16) 0.0119(17) 0.0010(15)
C27 0.033(2) 0.0316(19) 0.038(2) 0.0000(16) 0.0138(17) -0.0024(16)
C22 0.045(2) 0.032(2) 0.040(2) -0.0022(17) 0.0213(19) 0.0048(17)
C34 0.029(2) 0.035(2) 0.039(2) -0.0056(16) 0.0120(17) 0.0029(16)
C63 0.039(2) 0.033(2) 0.042(2) -0.0014(17) 0.0174(19) 0.0019(17)
C37 0.044(2) 0.040(2) 0.044(2) -0.0059(18) 0.017(2) 0.0085(19)
C3 0.028(2) 0.037(2) 0.033(2) 0.0058(16) 0.0122(17) 0.0005(16)
C8 0.034(2) 0.0282(19) 0.034(2) 0.0015(15) 0.0101(17) -0.0011(15)
C66 0.032(2) 0.033(2) 0.036(2) -0.0014(16) 0.0086(17) 0.0005(16)
C4 0.037(2) 0.037(2) 0.038(2) 0.0067(17) 0.0173(18) -0.0023(17)
C6 0.040(2) 0.0314(19) 0.040(2) 0.0027(16) 0.0153(19) 0.0035(17)
C33 0.035(2) 0.031(2) 0.038(2) 0.0015(16) 0.0156(18) -0.0013(16)
C23 0.051(3) 0.0286(19) 0.044(2) 0.0033(17) 0.020(2) -0.0010(18)
O7 0.086(3) 0.088(3) 0.087(3) 0.005(3) 0.022(2) 0.022(3)
C61 0.057(3) 0.034(2) 0.050(3) -0.0014(18) 0.031(2) -0.0020(19)
C26 0.048(3) 0.033(2) 0.041(2) 0.0013(17) 0.024(2) 0.0008(18)
C62 0.054(3) 0.037(2) 0.049(3) 0.0038(19) 0.027(2) -0.0027(19)
C28 0.037(2) 0.039(2) 0.036(2) 0.0008(17) 0.0146(18) 0.0035(17)
C55 0.052(3) 0.039(2) 0.070(3) -0.003(2) 0.038(2) -0.001(2)
C29 0.036(2) 0.034(2) 0.040(2) 0.0075(17) 0.0165(18) 0.0017(17)
C2 0.0263(19) 0.039(2) 0.031(2) 0.0043(16) 0.0090(16) 0.0016(16)
C54 0.043(2) 0.030(2) 0.047(2) 0.0033(17) 0.022(2) 0.0008(17)
C1 0.047(2) 0.040(2) 0.038(2) 0.0017(17) 0.0204(19) 0.0013(19)
C9 0.050(3) 0.037(2) 0.045(2) 0.0031(18) 0.022(2) 0.0050(19)
C60 0.043(2) 0.034(2) 0.048(2) -0.0002(18) 0.023(2) -0.0011(17)
N19 0.053(3) 0.057(3) 0.060(3) 0.003(2) 0.001(2) 0.008(2)
C17 0.052(3) 0.037(2) 0.039(2) -0.0014(17) 0.022(2) 0.0030(19)
C57 0.046(2) 0.031(2) 0.054(3) 0.0038(18) 0.024(2) 0.0001(18)
C38 0.053(3) 0.057(3) 0.050(3) -0.003(2) 0.030(2) 0.010(2)
C11 0.039(2) 0.043(2) 0.040(2) 0.0018(18) 0.0115(19) -0.0023(18)
C40 0.038(2) 0.046(2) 0.036(2) 0.0001(18) 0.0197(18) 0.0017(18)
C41 0.045(2) 0.045(2) 0.037(2) 0.0020(18) 0.0225(19) -0.0001(19)
C5 0.049(3) 0.0267(19) 0.048(2) 0.0087(17) 0.017(2) -0.0037(18)
C16 0.043(3) 0.034(2) 0.050(3) 0.0005(18) 0.010(2) 0.0004(18)
C15 0.040(2) 0.037(2) 0.049(3) -0.0070(18) 0.013(2) -0.0012(18)
C12 0.046(3) 0.052(3) 0.045(3) -0.002(2) 0.007(2) -0.008(2)
C39 0.057(3) 0.050(3) 0.045(2) 0.000(2) 0.030(2) 0.007(2)
C14 0.036(3) 0.051(3) 0.073(3) -0.013(2) 0.012(2) -0.001(2)
C43 0.040(2) 0.032(2) 0.049(2) 0.0001(18) 0.021(2) -0.0009(17)
C56 0.057(3) 0.035(2) 0.068(3) -0.001(2) 0.039(3) 0.001(2)
C20 0.049(3) 0.054(3) 0.060(3) 0.001(2) 0.006(2) -0.005(2)
C44 0.048(3) 0.056(3) 0.053(3) 0.004(2) 0.012(2) -0.009(2)
C35 0.041(2) 0.037(2) 0.061(3) -0.0015(19) 0.024(2) 0.0038(18)
C64 0.049(3) 0.035(2) 0.048(2) -0.0003(18) 0.027(2) -0.0003(18)
N18 0.053(3) 0.070(3) 0.062(3) -0.003(2) 0.007(2) 0.005(2)
O5 0.104(4) 0.101(4) 0.120(4) 0.043(3) 0.052(3) 0.021(3)
C18 0.051(3) 0.053(3) 0.039(2) 0.006(2) 0.015(2) 0.013(2)
C13 0.040(3) 0.052(3) 0.064(3) -0.003(2) 0.006(2) -0.003(2)
C42 0.069(3) 0.051(3) 0.059(3) 0.006(2) 0.037(3) -0.002(2)
C19 0.047(3) 0.066(3) 0.047(3) 0.002(2) 0.002(2) 0.008(2)
C65 0.054(3) 0.035(2) 0.057(3) 0.0080(19) 0.034(2) 0.0027(19)
C50 0.046(3) 0.073(4) 0.116(5) 0.027(4) 0.020(3) -0.006(3)
C59 0.067(3) 0.033(2) 0.085(4) 0.005(2) 0.048(3) -0.003(2)
C82 0.069(4) 0.056(3) 0.059(3) 0.000(2) 0.012(3) 0.003(3)
C81 0.083(4) 0.079(4) 0.062(3) 0.012(3) 0.022(3) 0.010(3)
C48 0.079(4) 0.059(3) 0.054(3) -0.006(2) 0.014(3) -0.011(3)
N15 0.079(4) 0.075(4) 0.108(4) 0.028(3) 0.024(3) 0.008(3)
C58 0.064(3) 0.037(2) 0.096(4) 0.001(2) 0.053(3) 0.002(2)
C45 0.065(4) 0.072(4) 0.069(4) 0.011(3) 0.016(3) -0.007(3)
C78 0.059(4) 0.090(5) 0.083(5) -0.009(4) -0.004(3) 0.012(3)
C83 0.069(4) 0.066(3) 0.061(3) 0.000(3) 0.001(3) 0.007(3)
C51 0.068(4) 0.075(4) 0.112(5) -0.023(4) 0.013(4) -0.017(3)
C47 0.110(6) 0.074(4) 0.074(4) -0.012(3) 0.006(4) -0.032(4)
C49 0.051(3) 0.091(4) 0.071(4) 0.017(3) 0.019(3) 0.003(3)
C46 0.087(5) 0.097(5) 0.060(4) 0.012(3) -0.014(3) -0.025(4)
C67 0.087(5) 0.097(5) 0.110(6) 0.033(4) 0.018(4) 0.006(4)
C53 0.056(4) 0.172(8) 0.082(5) -0.052(5) 0.021(3) -0.001(4)
C79 0.167(8) 0.079(5) 0.087(5) 0.017(4) 0.017(5) 0.001(5)
C69 0.094(6) 0.198(10) 0.120(7) 0.070(7) 0.020(5) 0.001(6)
C52 0.060(4) 0.182(9) 0.136(7) -0.098(7) 0.003(5) 0.000(5)
C80 0.124(6) 0.088(5) 0.102(5) -0.019(4) 0.020(5) 0.004(4)
C68 0.213(11) 0.138(9) 0.202(11) -0.044(8) 0.057(9) -0.028(8)
O6 0.305(12) 0.243(11) 0.218(9) 0.090(9) 0.049(9) -0.012(9)
N17 0.213(9) 0.199(8) 0.248(9) -0.017(8) 0.048(8) 0.019(7)
C76 0.155(8) 0.136(7) 0.175(8) -0.018(7) 0.007(7) -0.017(6)
C75 0.339(17) 0.314(17) 0.213(13) 0.034(12) 0.173(13) -0.028(13)
C77 0.149(9) 0.150(9) 0.294(14) -0.088(9) -0.087(9) 0.048(7)
C70 0.220(10) 0.186(9) 0.210(9) -0.002(8) 0.005(8) -0.025(8)
C71 0.321(14) 0.307(14) 0.310(14) 0.007(9) 0.056(9) -0.003(9)
C72 0.43(3) 0.166(13) 0.126(10) 0.034(9) 0.027(15) 0.024(15)
N16 0.329(19) 0.174(11) 0.151(10) -0.028(8) 0.069(11) -0.031(12)
C73 0.252(19) 0.162(13) 0.224(17) -0.006(12) -0.012(14) 0.062(12)
C74 0.246(11) 0.238(11) 0.259(11) -0.002(9) 0.040(9) 0.009(9)

loop_
_atom_type_symbol
_atom_type_description
_atom_type_scat_dispersion_real
_atom_type_scat_dispersion_imag
_atom_type_scat_source
C C 0.0033 0.0016 'International Tables Vol C Tables 4.2.6.8 and 6.1.1.4'
H H 0.0000 0.0000 'International Tables Vol C Tables 4.2.6.8 and 6.1.1.4'
N N 0.0061 0.0033 'International Tables Vol C Tables 4.2.6.8 and 6.1.1.4'
O O 0.0106 0.0060 'International Tables Vol C Tables 4.2.6.8 and 6.1.1.4'
Mn Mn 0.3368 0.7283 'International Tables Vol C Tables 4.2.6.8 and 6.1.1.4'

loop_
_geom_angle_atom_site_label_1
_geom_angle_atom_site_label_2
_geom_angle_atom_site_label_3
_geom_angle
_geom_angle_site_symmetry_1
_geom_angle_site_symmetry_3
_geom_angle_publ_flag
O2 Mn1 N2 156.05(10) . . ?
O2 Mn1 N3 136.38(10) . . ?
O2 Mn1 N4 68.87(10) . . ?
O2 Mn1 N6 86.32(11) . . ?
O2 Mn1 N7 88.32(11) . . ?
O1 Mn1 O2 86.94(9) . . ?
O1 Mn1 N2 69.14(10) . . ?
O1 Mn1 N3 136.68(10) . . ?
O1 Mn1 N4 155.77(10) . . ?
O1 Mn1 N6 87.31(11) . . ?
O1 Mn1 N7 89.54(11) . . ?
N2 Mn1 N3 67.56(11) . . ?
N2 Mn1 N4 135.07(11) . . ?
N4 Mn1 N3 67.51(11) . . ?
N6 Mn1 N2 93.52(11) . . ?
N6 Mn1 N3 93.80(11) . . ?
N6 Mn1 N4 89.78(11) . . ?
N6 Mn1 N7 173.92(11) . . ?
N7 Mn1 N2 90.21(11) . . ?
N7 Mn1 N3 92.06(11) . . ?
N7 Mn1 N4 90.97(11) . . ?
O3 Mn2 N11 155.74(11) 3_666 . ?
O3 Mn2 N10 136.92(11) 3_666 3_666 ?
O3 Mn2 N9 68.98(11) 3_666 3_666 ?
O3 Mn2 N13 90.94(12) 3_666 . ?
O3 Mn2 N14 90.58(13) 3_666 . ?
O4 Mn2 O3 86.59(10) . 3_666 ?
O4 Mn2 N11 69.16(10) . . ?
O4 Mn2 N10 136.48(11) . 3_666 ?
O4 Mn2 N9 155.39(11) . 3_666 ?
O4 Mn2 N13 87.57(12) . . ?
O4 Mn2 N14 87.88(11) . . ?
N11 Mn2 N10 67.34(11) . 3_666 ?
N11 Mn2 N13 88.66(12) . . ?
N11 Mn2 N14 88.05(12) . . ?
N10 Mn2 N13 90.54(12) 3_666 . ?
N10 Mn2 N14 91.53(12) 3_666 . ?
N9 Mn2 N11 135.18(11) 3_666 . ?
N9 Mn2 N10 68.02(11) 3_666 3_666 ?
N9 Mn2 N13 95.52(13) 3_666 . ?
N9 Mn2 N14 89.37(12) 3_666 . ?
N13 Mn2 N14 175.10(13) . . ?
C66 O2 Mn1 116.6(2) . . ?
C10 O1 Mn1 115.7(2) . . ?
C43 O3 Mn2 116.1(2) . 3_666 ?
C33 O4 Mn2 116.6(2) . . ?
C33 N12 N11 109.4(3) . . ?
N1 N2 Mn1 118.9(2) . . ?
C8 N2 Mn1 123.3(2) . . ?
C8 N2 N1 117.7(3) . . ?
C7 N3 Mn1 119.9(2) . . ?
C7 N3 C3 120.2(3) . . ?
C3 N3 Mn1 119.8(2) . . ?
N12 N11 Mn2 118.0(2) . . ?
C34 N11 Mn2 123.0(3) . . ?
C34 N11 N12 118.6(3) . . ?
N5 N4 Mn1 118.3(2) . . ?
C2 N4 Mn1 123.0(3) . . ?
C2 N4 N5 118.7(3) . . ?
C17 N6 Mn1 117.6(3) . . ?
C16 N6 Mn1 123.9(3) . . ?
C16 N6 C17 118.1(4) . . ?
C10 N1 N2 108.4(3) . . ?
C11 N7 Mn1 120.5(3) . . ?
C11 N7 C15 117.8(4) . . ?
C15 N7 Mn1 121.6(3) . . ?
C36 N10 Mn2 120.3(3) . 3_666 ?
C36 N10 C40 120.2(3) . . ?
C40 N10 Mn2 119.5(3) . 3_666 ?
N8 N9 Mn2 118.5(2) . 3_666 ?
C41 N9 Mn2 123.2(3) . 3_666 ?
C41 N9 N8 118.1(3) . . ?
C66 N5 N4 109.2(3) . . ?
C43 N8 N9 109.6(3) . . ?
C49 N13 Mn2 121.5(4) . . ?
C49 N13 C53 114.0(5) . . ?
C53 N13 Mn2 124.1(4) . . ?
C44 N14 Mn2 121.7(3) . . ?
C48 N14 Mn2 120.8(4) . . ?
C48 N14 C44 117.5(4) . . ?
C31 C32 H32 119.4 . . ?
C31 C32 C30 121.3(4) . . ?
C30 C32 H32 119.4 . . ?
N3 C7 C8 114.9(3) . . ?
N3 C7 C6 122.0(3) . . ?
C6 C7 C8 123.1(3) . . ?
N10 C36 C34 115.2(3) . 3_666 ?
N10 C36 C37 121.2(4) . . ?
C37 C36 C34 123.5(4) . 3_666 ?
C25 C21 C10 122.3(3) . . ?
C22 C21 C25 117.7(3) . . ?
C22 C21 C10 120.0(3) . . ?
C32 C31 H31 119.4 . . ?
C32 C31 C27 121.3(4) . . ?
C27 C31 H31 119.4 . . ?
C21 C25 H25 119.7 . . ?
C26 C25 C21 120.7(4) . . ?
C26 C25 H25 119.7 . . ?
C32 C30 C33 122.4(3) . . ?
C32 C30 C29 117.4(3) . . ?
C29 C30 C33 120.2(3) . . ?
C23 C24 C27 121.9(3) . . ?
C23 C24 C26 117.5(3) . . ?
C26 C24 C27 120.6(3) . . ?
O1 C10 N1 127.9(3) . . ?
O1 C10 C21 118.0(3) . . ?
N1 C10 C21 114.1(3) . . ?
C31 C27 C24 121.4(3) . . ?
C31 C27 C28 117.5(3) . . ?
C28 C27 C24 121.1(3) . . ?
C21 C22 H22 119.2 . . ?
C21 C22 C23 121.5(4) . . ?
C23 C22 H22 119.2 . . ?
N11 C34 C36 113.5(3) . 3_666 ?
N11 C34 C35 125.7(4) . . ?
C36 C34 C35 120.7(3) 3_666 . ?
C62 C63 C66 122.0(4) . . ?
C64 C63 C66 120.4(3) . . ?
C64 C63 C62 117.6(4) . . ?
C36 C37 H37 121.1 . . ?
C38 C37 C36 117.7(4) . . ?
C38 C37 H37 121.1 . . ?
N3 C3 C4 120.8(3) . . ?
N3 C3 C2 115.3(3) . . ?
C4 C3 C2 123.9(3) . . ?
N2 C8 C7 114.1(3) . . ?
N2 C8 C9 124.0(3) . . ?
C7 C8 C9 121.9(3) . . ?
O2 C66 N5 126.9(3) . . ?
O2 C66 C63 118.3(3) . . ?
N5 C66 C63 114.8(3) . . ?
C3 C4 H4 120.4 . . ?
C5 C4 C3 119.3(4) . . ?
C5 C4 H4 120.4 . . ?
C7 C6 H6 121.3 . . ?
C5 C6 C7 117.3(4) . . ?
C5 C6 H6 121.3 . . ?
O4 C33 N12 126.8(3) . . ?
O4 C33 C30 118.5(3) . . ?
N12 C33 C30 114.6(3) . . ?
C24 C23 C22 120.6(4) . . ?
C24 C23 H23 119.7 . . ?
C22 C23 H23 119.7 . . ?
C62 C61 H61 119.1 . . ?
C62 C61 C60 121.9(4) . . ?
C60 C61 H61 119.1 . . ?
C25 C26 C24 122.0(4) . . ?
C25 C26 H26 119.0 . . ?
C24 C26 H26 119.0 . . ?
C63 C62 H62 119.6 . . ?
C61 C62 C63 120.8(4) . . ?
C61 C62 H62 119.6 . . ?
C27 C28 H28 119.5 . . ?
C29 C28 C27 121.1(4) . . ?
C29 C28 H28 119.5 . . ?
C54 C55 H55 119.0 . . ?
C56 C55 H55 119.0 . . ?
C56 C55 C54 122.0(4) . . ?
C30 C29 H29 119.3 . . ?
C28 C29 C30 121.5(4) . . ?
C28 C29 H29 119.3 . . ?
N4 C2 C3 114.4(3) . . ?
N4 C2 C1 125.1(3) . . ?
C3 C2 C1 120.5(3) . . ?
C55 C54 C43 121.9(4) . . ?
C55 C54 C59 117.1(4) . . ?
C59 C54 C43 121.0(4) . . ?
C2 C1 H1A 109.5 . . ?
C2 C1 H1B 109.5 . . ?
C2 C1 H1C 109.5 . . ?
H1A C1 H1B 109.5 . . ?
H1A C1 H1C 109.5 . . ?
H1B C1 H1C 109.5 . . ?
C8 C9 H9A 109.5 . . ?
C8 C9 H9B 109.5 . . ?
C8 C9 H9C 109.5 . . ?
H9A C9 H9B 109.5 . . ?
H9A C9 H9C 109.5 . . ?
H9B C9 H9C 109.5 . . ?
C61 C60 C57 121.1(4) . . ?
C65 C60 C61 116.6(4) . . ?
C65 C60 C57 122.3(4) . . ?
C82 N19 C81 120.7(5) . . ?
C82 N19 C83 122.6(5) . . ?
C81 N19 C83 116.7(5) . . ?
N6 C17 H17 118.8 . . ?
N6 C17 C18 122.5(4) . . ?
C18 C17 H17 118.8 . . ?
C56 C57 C60 121.0(4) . . ?
C56 C57 C58 117.0(4) . . ?
C58 C57 C60 122.0(4) . . ?
C37 C38 H38 119.3 . . ?
C37 C38 C39 121.4(4) . . ?
C39 C38 H38 119.3 . . ?
N7 C11 H11 118.5 . . ?
N7 C11 C12 123.0(4) . . ?
C12 C11 H11 118.5 . . ?
N10 C40 C41 114.8(3) . . ?
N10 C40 C39 121.2(4) . . ?
C39 C40 C41 124.0(4) . . ?
N9 C41 C40 114.4(3) . . ?
N9 C41 C42 124.9(4) . . ?
C40 C41 C42 120.7(4) . . ?
C4 C5 C6 120.4(4) . . ?
C4 C5 H5 119.8 . . ?
C6 C5 H5 119.8 . . ?
N6 C16 H16 118.8 . . ?
N6 C16 C20 122.4(4) . . ?
C20 C16 H16 118.8 . . ?
N7 C15 H15 118.6 . . ?
N7 C15 C14 122.8(4) . . ?
C14 C15 H15 118.6 . . ?
C11 C12 H12 120.5 . . ?
C13 C12 C11 118.9(4) . . ?
C13 C12 H12 120.5 . . ?
C38 C39 C40 118.2(4) . . ?
C38 C39 H39 120.9 . . ?
C40 C39 H39 120.9 . . ?
C15 C14 H14 120.4 . . ?
C15 C14 C13 119.2(4) . . ?
C13 C14 H14 120.4 . . ?
O3 C43 N8 126.2(4) . . ?
O3 C43 C54 119.5(3) . . ?
N8 C43 C54 114.3(3) . . ?
C55 C56 C57 121.0(4) . . ?
C55 C56 H56 119.5 . . ?
C57 C56 H56 119.5 . . ?
C16 C20 H20 120.5 . . ?
C16 C20 C19 118.9(5) . . ?
C19 C20 H20 120.5 . . ?
N14 C44 H44 117.7 . . ?
N14 C44 C45 124.7(5) . . ?
C45 C44 H44 117.7 . . ?
C34 C35 H35A 109.5 . . ?
C34 C35 H35B 109.5 . . ?
C34 C35 H35C 109.5 . . ?
H35A C35 H35B 109.5 . . ?
H35A C35 H35C 109.5 . . ?
H35B C35 H35C 109.5 . . ?
C63 C64 H64 119.1 . . ?
C65 C64 C63 121.7(4) . . ?
C65 C64 H64 119.1 . . ?
C78 N18 C79 122.6(6) . . ?
C78 N18 C80 120.1(6) . . ?
C79 N18 C80 117.2(6) . . ?
C17 C18 H18 120.4 . . ?
C19 C18 C17 119.1(4) . . ?
C19 C18 H18 120.4 . . ?
C12 C13 C14 118.2(5) . . ?
C12 C13 H13 120.9 . . ?
C14 C13 H13 120.9 . . ?
C41 C42 H42A 109.5 . . ?
C41 C42 H42B 109.5 . . ?
C41 C42 H42C 109.5 . . ?
H42A C42 H42B 109.5 . . ?
H42A C42 H42C 109.5 . . ?
H42B C42 H42C 109.5 . . ?
C20 C19 H19 120.5 . . ?
C18 C19 C20 118.9(5) . . ?
C18 C19 H19 120.5 . . ?
C60 C65 H65 119.3 . . ?
C64 C65 C60 121.4(4) . . ?
C64 C65 H65 119.3 . . ?
C51 C50 H50 120.3 . . ?
C51 C50 C49 119.4(6) . . ?
C49 C50 H50 120.3 . . ?
C54 C59 H59 119.3 . . ?
C58 C59 C54 121.3(4) . . ?
C58 C59 H59 119.3 . . ?
O8 C82 N19 124.7(5) . . ?
O8 C82 H82 117.6 . . ?
N19 C82 H82 117.6 . . ?
N19 C81 H81A 109.5 . . ?
N19 C81 H81B 109.5 . . ?
N19 C81 H81C 109.5 . . ?
H81A C81 H81B 109.5 . . ?
H81A C81 H81C 109.5 . . ?
H81B C81 H81C 109.5 . . ?
N14 C48 H48 119.2 . . ?
N14 C48 C47 121.6(6) . . ?
C47 C48 H48 119.2 . . ?
C67 N15 C69 121.8(8) . . ?
C67 N15 C68 119.1(8) . . ?
C68 N15 C69 118.6(8) . . ?
C57 C58 H58 119.3 . . ?
C59 C58 C57 121.5(4) . . ?
C59 C58 H58 119.3 . . ?
C44 C45 H45 121.3 . . ?
C44 C45 C46 117.4(6) . . ?
C46 C45 H45 121.3 . . ?
O7 C78 N18 128.5(7) . . ?
O7 C78 H78 115.7 . . ?
N18 C78 H78 115.7 . . ?
N19 C83 H83A 109.5 . . ?
N19 C83 H83B 109.5 . . ?
N19 C83 H83C 109.5 . . ?
H83A C83 H83B 109.5 . . ?
H83A C83 H83C 109.5 . . ?
H83B C83 H83C 109.5 . . ?
C50 C51 H51 120.5 . . ?
C50 C51 C52 119.0(7) . . ?
C52 C51 H51 120.5 . . ?
C48 C47 H47 119.8 . . ?
C46 C47 C48 120.4(6) . . ?
C46 C47 H47 119.8 . . ?
N13 C49 C50 124.1(6) . . ?
N13 C49 H49 117.9 . . ?
C50 C49 H49 117.9 . . ?
C45 C46 H46 120.8 . . ?
C47 C46 C45 118.4(6) . . ?
C47 C46 H46 120.8 . . ?
O5 C67 N15 125.1(9) . . ?
O5 C67 H67 117.5 . . ?
N15 C67 H67 117.5 . . ?
N13 C53 H53 118.3 . . ?
N13 C53 C52 123.4(7) . . ?
C52 C53 H53 118.3 . . ?
N18 C79 H79A 109.5 . . ?
N18 C79 H79B 109.5 . . ?
N18 C79 H79C 109.5 . . ?
H79A C79 H79B 109.5 . . ?
H79A C79 H79C 109.5 . . ?
H79B C79 H79C 109.5 . . ?
N15 C69 H69A 109.5 . . ?
N15 C69 H69B 109.5 . . ?
N15 C69 H69C 109.5 . . ?
H69A C69 H69B 109.5 . . ?
H69A C69 H69C 109.5 . . ?
H69B C69 H69C 109.5 . . ?
C51 C52 C53 120.0(8) . . ?
C51 C52 H52 120.0 . . ?
C53 C52 H52 120.0 . . ?
N18 C80 H80A 109.5 . . ?
N18 C80 H80B 109.5 . . ?
N18 C80 H80C 109.5 . . ?
H80A C80 H80B 109.5 . . ?
H80A C80 H80C 109.5 . . ?
H80B C80 H80C 109.5 . . ?
N15 C68 H68A 109.5 . . ?
N15 C68 H68B 109.5 . . ?
N15 C68 H68C 109.5 . . ?
H68A C68 H68B 109.5 . . ?
H68A C68 H68C 109.5 . . ?
H68B C68 H68C 109.5 . . ?
C76 N17 C75 118.7(12) . . ?
C76 N17 C77 121.8(14) . . ?
C77 N17 C75 118.4(12) . . ?
O6 C76 N17 118.4(14) . . ?
O6 C76 H76 120.8 . . ?
N17 C76 H76 120.8 . . ?
N17 C75 H75A 109.5 . . ?
N17 C75 H75B 109.5 . . ?
N17 C75 H75C 109.5 . . ?
H75A C75 H75B 109.5 . . ?
H75A C75 H75C 109.5 . . ?
H75B C75 H75C 109.5 . . ?
N17 C77 H77A 109.5 . . ?
N17 C77 H77B 109.5 . . ?
N17 C77 H77C 109.5 . . ?
H77A C77 H77B 109.5 . . ?
H77A C77 H77C 109.5 . . ?
H77B C77 H77C 109.5 . . ?
C71 C70 H70 120.0 . . ?
C71 C70 C74 120.0 . . ?
C74 C70 H70 120.0 . . ?
C70 C71 H71 120.0 . . ?
C72 C71 C70 120.0 . . ?
C72 C71 H71 120.0 . . ?
C71 C72 H72 120.0 . . ?
C71 C72 N16 120.0 . . ?
N16 C72 H72 120.0 . . ?
C72 N16 C73 120.0 . . ?
N16 C73 H73 120.0 . . ?
N16 C73 C74 120.0 . . ?
C74 C73 H73 120.0 . . ?
C70 C74 H74 120.0 . . ?
C73 C74 C70 120.0 . . ?
C73 C74 H74 120.0 . . ?

loop_
_geom_bond_atom_site_label_1
_geom_bond_atom_site_label_2
_geom_bond_distance
_geom_bond_site_symmetry_2
_geom_bond_publ_flag
Mn1 O2 2.225(3) . ?
Mn1 O1 2.222(2) . ?
Mn1 N2 2.287(3) . ?
Mn1 N3 2.332(3) . ?
Mn1 N4 2.314(3) . ?
Mn1 N6 2.281(3) . ?
Mn1 N7 2.284(3) . ?
Mn2 O3 2.232(3) 3_666 ?
Mn2 O4 2.217(3) . ?
Mn2 N11 2.305(3) . ?
Mn2 N10 2.320(3) 3_666 ?
Mn2 N9 2.289(3) 3_666 ?
Mn2 N13 2.322(4) . ?
Mn2 N14 2.333(4) . ?
O2 C66 1.269(5) . ?
O1 C10 1.263(4) . ?
O3 Mn2 2.232(3) 3_666 ?
O3 C43 1.270(5) . ?
O4 C33 1.270(5) . ?
N12 N11 1.382(4) . ?
N12 C33 1.331(5) . ?
N2 N1 1.378(4) . ?
N2 C8 1.302(5) . ?
N3 C7 1.334(5) . ?
N3 C3 1.346(5) . ?
N11 C34 1.304(5) . ?
N4 N5 1.376(4) . ?
N4 C2 1.296(5) . ?
N6 C17 1.347(5) . ?
N6 C16 1.341(5) . ?
N1 C10 1.332(5) . ?
N7 C11 1.322(5) . ?
N7 C15 1.330(5) . ?
N10 Mn2 2.320(3) 3_666 ?
N10 C36 1.338(5) . ?
N10 C40 1.347(5) . ?
N9 Mn2 2.289(3) 3_666 ?
N9 N8 1.375(5) . ?
N9 C41 1.289(5) . ?
N5 C66 1.337(5) . ?
N8 C43 1.336(5) . ?
N13 C49 1.323(6) . ?
N13 C53 1.330(7) . ?
O8 C82 1.228(6) . ?
N14 C44 1.346(6) . ?
N14 C48 1.332(6) . ?
C32 H32 0.9500 . ?
C32 C31 1.376(5) . ?
C32 C30 1.391(5) . ?
C7 C8 1.473(5) . ?
C7 C6 1.406(5) . ?
C36 C34 1.470(6) 3_666 ?
C36 C37 1.403(5) . ?
C21 C25 1.394(5) . ?
C21 C10 1.502(5) . ?
C21 C22 1.381(5) . ?
C31 H31 0.9500 . ?
C31 C27 1.396(5) . ?
C25 H25 0.9500 . ?
C25 C26 1.368(5) . ?
C30 C33 1.486(5) . ?
C30 C29 1.398(5) . ?
C24 C27 1.484(5) . ?
C24 C23 1.381(6) . ?
C24 C26 1.395(5) . ?
C27 C28 1.398(5) . ?
C22 H22 0.9500 . ?
C22 C23 1.392(5) . ?
C34 C36 1.470(6) 3_666 ?
C34 C35 1.487(6) . ?
C63 C66 1.486(5) . ?
C63 C62 1.395(6) . ?
C63 C64 1.394(6) . ?
C37 H37 0.9500 . ?
C37 C38 1.367(6) . ?
C3 C4 1.390(5) . ?
C3 C2 1.470(5) . ?
C8 C9 1.491(5) . ?
C4 H4 0.9500 . ?
C4 C5 1.374(6) . ?
C6 H6 0.9500 . ?
C6 C5 1.389(6) . ?
C23 H23 0.9500 . ?
O7 C78 1.173(7) . ?
C61 H61 0.9500 . ?
C61 C62 1.373(6) . ?
C61 C60 1.412(6) . ?
C26 H26 0.9500 . ?
C62 H62 0.9500 . ?
C28 H28 0.9500 . ?
C28 C29 1.372(5) . ?
C55 H55 0.9500 . ?
C55 C54 1.389(6) . ?
C55 C56 1.369(6) . ?
C29 H29 0.9500 . ?
C2 C1 1.501(5) . ?
C54 C43 1.486(5) . ?
C54 C59 1.392(6) . ?
C1 H1A 0.9800 . ?
C1 H1B 0.9800 . ?
C1 H1C 0.9800 . ?
C9 H9A 0.9800 . ?
C9 H9B 0.9800 . ?
C9 H9C 0.9800 . ?
C60 C57 1.463(6) . ?
C60 C65 1.397(6) . ?
N19 C82 1.340(7) . ?
N19 C81 1.444(7) . ?
N19 C83 1.445(7) . ?
C17 H17 0.9500 . ?
C17 C18 1.374(6) . ?
C57 C56 1.396(6) . ?
C57 C58 1.399(6) . ?
C38 H38 0.9500 . ?
C38 C39 1.375(6) . ?
C11 H11 0.9500 . ?
C11 C12 1.386(6) . ?
C40 C41 1.481(6) . ?
C40 C39 1.384(6) . ?
C41 C42 1.507(6) . ?
C5 H5 0.9500 . ?
C16 H16 0.9500 . ?
C16 C20 1.374(7) . ?
C15 H15 0.9500 . ?
C15 C14 1.374(6) . ?
C12 H12 0.9500 . ?
C12 C13 1.370(7) . ?
C39 H39 0.9500 . ?
C14 H14 0.9500 . ?
C14 C13 1.381(7) . ?
C56 H56 0.9500 . ?
C20 H20 0.9500 . ?
C20 C19 1.391(7) . ?
C44 H44 0.9500 . ?
C44 C45 1.375(7) . ?
C35 H35A 0.9800 . ?
C35 H35B 0.9800 . ?
C35 H35C 0.9800 . ?
C64 H64 0.9500 . ?
C64 C65 1.373(6) . ?
N18 C78 1.338(8) . ?
N18 C79 1.413(8) . ?
N18 C80 1.445(8) . ?
O5 C67 1.235(9) . ?
C18 H18 0.9500 . ?
C18 C19 1.370(7) . ?
C13 H13 0.9500 . ?
C42 H42A 0.9800 . ?
C42 H42B 0.9800 . ?
C42 H42C 0.9800 . ?
C19 H19 0.9500 . ?
C65 H65 0.9500 . ?
C50 H50 0.9500 . ?
C50 C51 1.276(9) . ?
C50 C49 1.396(8) . ?
C59 H59 0.9500 . ?
C59 C58 1.372(6) . ?
C82 H82 0.9500 . ?
C81 H81A 0.9800 . ?
C81 H81B 0.9800 . ?
C81 H81C 0.9800 . ?
C48 H48 0.9500 . ?
C48 C47 1.394(8) . ?
N15 C67 1.315(9) . ?
N15 C69 1.445(10) . ?
N15 C68 1.374(12) . ?
C58 H58 0.9500 . ?
C45 H45 0.9500 . ?
C45 C46 1.395(9) . ?
C78 H78 0.9500 . ?
C83 H83A 0.9800 . ?
C83 H83B 0.9800 . ?
C83 H83C 0.9800 . ?
C51 H51 0.9500 . ?
C51 C52 1.348(11) . ?
C47 H47 0.9500 . ?
C47 C46 1.375(10) . ?
C49 H49 0.9500 . ?
C46 H46 0.9500 . ?
C67 H67 0.9500 . ?
C53 H53 0.9500 . ?
C53 C52 1.358(9) . ?
C79 H79A 0.9800 . ?
C79 H79B 0.9800 . ?
C79 H79C 0.9800 . ?
C69 H69A 0.9800 . ?
C69 H69B 0.9800 . ?
C69 H69C 0.9800 . ?
C52 H52 0.9500 . ?
C80 H80A 0.9800 . ?
C80 H80B 0.9800 . ?
C80 H80C 0.9800 . ?
C68 H68A 0.9800 . ?
C68 H68B 0.9800 . ?
C68 H68C 0.9800 . ?
O6 C76 1.242(15) . ?
N17 C76 1.358(16) . ?
N17 C75 1.479(16) . ?
N17 C77 1.477(9) . ?
C76 H76 0.9500 . ?
C75 H75A 0.9800 . ?
C75 H75B 0.9800 . ?
C75 H75C 0.9800 . ?
C77 H77A 0.9800 . ?
C77 H77B 0.9800 . ?
C77 H77C 0.9800 . ?
C70 H70 0.9500 . ?
C70 C71 1.3900 . ?
C70 C74 1.3900 . ?
C71 H71 0.9500 . ?
C71 C72 1.3900 . ?
C72 H72 0.9500 . ?
C72 N16 1.3900 . ?
N16 C73 1.3900 . ?
C73 H73 0.9500 . ?
C73 C74 1.3900 . ?
C74 H74 0.9500 . ?

loop_
_geom_torsion_atom_site_label_1
_geom_torsion_atom_site_label_2
_geom_torsion_atom_site_label_3
_geom_torsion_atom_site_label_4
_geom_torsion
_geom_torsion_site_symmetry_1
_geom_torsion_site_symmetry_2
_geom_torsion_site_symmetry_3
_geom_torsion_site_symmetry_4
_geom_torsion_publ_flag
Mn1 O2 C66 N5 -2.4(5) . . . . ?
Mn1 O2 C66 C63 176.3(3) . . . . ?
Mn1 O1 C10 N1 -0.7(5) . . . . ?
Mn1 O1 C10 C21 177.7(3) . . . . ?
Mn1 N2 N1 C10 2.2(4) . . . . ?
Mn1 N2 C8 C7 -2.6(5) . . . . ?
Mn1 N2 C8 C9 177.2(3) . . . . ?
Mn1 N3 C7 C8 1.6(4) . . . . ?
Mn1 N3 C7 C6 -177.8(3) . . . . ?
Mn1 N3 C3 C4 178.2(3) . . . . ?
Mn1 N3 C3 C2 -1.8(4) . . . . ?
Mn1 N4 N5 C66 0.2(4) . . . . ?
Mn1 N4 C2 C3 -2.1(5) . . . . ?
Mn1 N4 C2 C1 177.1(3) . . . . ?
Mn1 N6 C17 C18 173.5(3) . . . . ?
Mn1 N6 C16 C20 -173.9(3) . . . . ?
Mn1 N7 C11 C12 180.0(3) . . . . ?
Mn1 N7 C15 C14 -179.4(3) . . . . ?
Mn2 O3 C43 N8 7.8(6) 3_666 . . . ?
Mn2 O3 C43 C54 -171.6(3) 3_666 . . . ?
Mn2 O4 C33 N12 0.5(5) . . . . ?
Mn2 O4 C33 C30 178.2(3) . . . . ?
Mn2 N11 C34 C36 -9.5(5) . . . 3_666 ?
Mn2 N11 C34 C35 172.3(3) . . . . ?
Mn2 N10 C36 C34 -0.8(5) 3_666 . . 3_666 ?
Mn2 N10 C36 C37 -179.4(3) 3_666 . . . ?
Mn2 N10 C40 C41 0.5(5) 3_666 . . . ?
Mn2 N10 C40 C39 178.6(3) 3_666 . . . ?
Mn2 N9 N8 C43 -4.5(4) 3_666 . . . ?
Mn2 N9 C41 C40 2.7(5) 3_666 . . . ?
Mn2 N9 C41 C42 -176.8(3) 3_666 . . . ?
Mn2 N13 C49 C50 175.5(5) . . . . ?
Mn2 N13 C53 C52 -175.1(7) . . . . ?
Mn2 N14 C44 C45 180.0(4) . . . . ?
Mn2 N14 C48 C47 179.5(4) . . . . ?
N12 N11 C34 C36 177.8(3) . . . 3_666 ?
N12 N11 C34 C35 -0.3(6) . . . . ?
N2 N1 C10 O1 -1.0(6) . . . . ?
N2 N1 C10 C21 -179.5(3) . . . . ?
N3 C7 C8 N2 0.6(5) . . . . ?
N3 C7 C8 C9 -179.3(4) . . . . ?
N3 C7 C6 C5 0.1(6) . . . . ?
N3 C3 C4 C5 -0.9(6) . . . . ?
N3 C3 C2 N4 2.5(5) . . . . ?
N3 C3 C2 C1 -176.8(3) . . . . ?
N11 N12 C33 O4 0.4(6) . . . . ?
N11 N12 C33 C30 -177.3(3) . . . . ?
N4 N5 C66 O2 1.4(6) . . . . ?
N4 N5 C66 C63 -177.3(3) . . . . ?
N6 C17 C18 C19 0.0(6) . . . . ?
N6 C16 C20 C19 1.8(7) . . . . ?
N1 N2 C8 C7 -179.7(3) . . . . ?
N1 N2 C8 C9 0.1(6) . . . . ?
N7 C11 C12 C13 -0.5(7) . . . . ?
N7 C15 C14 C13 -0.4(7) . . . . ?
N10 C36 C37 C38 1.3(6) . . . . ?
N10 C40 C41 N9 -2.0(6) . . . . ?
N10 C40 C41 C42 177.6(4) . . . . ?
N10 C40 C39 C38 0.4(7) . . . . ?
N9 N8 C43 O3 -2.2(6) . . . . ?
N9 N8 C43 C54 177.3(4) . . . . ?
N5 N4 C2 C3 179.4(3) . . . . ?
N5 N4 C2 C1 -1.3(6) . . . . ?
N8 N9 C41 C40 177.5(4) . . . . ?
N8 N9 C41 C42 -2.0(7) . . . . ?
N13 C53 C52 C51 1.0(15) . . . . ?
N14 C44 C45 C46 -0.2(8) . . . . ?
N14 C48 C47 C46 1.3(10) . . . . ?
C32 C31 C27 C24 179.6(4) . . . . ?
C32 C31 C27 C28 -0.4(6) . . . . ?
C32 C30 C33 O4 166.7(4) . . . . ?
C32 C30 C33 N12 -15.3(6) . . . . ?
C32 C30 C29 C28 1.5(6) . . . . ?
C7 N3 C3 C4 1.3(6) . . . . ?
C7 N3 C3 C2 -178.7(3) . . . . ?
C7 C6 C5 C4 0.3(6) . . . . ?
C36 N10 C40 C41 -178.8(4) . . . . ?
C36 N10 C40 C39 -0.7(6) . . . . ?
C36 C37 C38 C39 -1.7(7) . . . . ?
C21 C25 C26 C24 -0.9(7) . . . . ?
C21 C22 C23 C24 -1.7(7) . . . . ?
C31 C32 C30 C33 179.2(4) . . . . ?
C31 C32 C30 C29 -0.4(6) . . . . ?
C31 C27 C28 C29 1.4(6) . . . . ?
C25 C21 C10 O1 179.1(4) . . . . ?
C25 C21 C10 N1 -2.3(6) . . . . ?
C25 C21 C22 C23 2.1(6) . . . . ?
C30 C32 C31 C27 -0.1(6) . . . . ?
C24 C27 C28 C29 -178.6(4) . . . . ?
C10 C21 C25 C26 179.3(4) . . . . ?
C10 C21 C22 C23 -178.0(4) . . . . ?
C27 C24 C23 C22 178.8(4) . . . . ?
C27 C24 C26 C25 -177.6(4) . . . . ?
C27 C28 C29 C30 -2.0(6) . . . . ?
C22 C21 C25 C26 -0.9(6) . . . . ?
C22 C21 C10 O1 -0.7(6) . . . . ?
C22 C21 C10 N1 177.9(4) . . . . ?
C34 C36 C37 C38 -177.2(4) 3_666 . . . ?
C63 C64 C65 C60 0.6(7) . . . . ?
C37 C38 C39 C40 0.9(7) . . . . ?
C3 N3 C7 C8 178.5(3) . . . . ?
C3 N3 C7 C6 -0.9(6) . . . . ?
C3 C4 C5 C6 0.1(6) . . . . ?
C8 N2 N1 C10 179.4(3) . . . . ?
C8 C7 C6 C5 -179.3(4) . . . . ?
C66 C63 C62 C61 179.1(4) . . . . ?
C66 C63 C64 C65 -179.6(4) . . . . ?
C4 C3 C2 N4 -177.5(4) . . . . ?
C4 C3 C2 C1 3.2(6) . . . . ?
C6 C7 C8 N2 180.0(4) . . . . ?
C6 C7 C8 C9 0.2(6) . . . . ?
C33 N12 N11 Mn2 -1.2(4) . . . . ?
C33 N12 N11 C34 171.8(4) . . . . ?
C33 C30 C29 C28 -178.1(4) . . . . ?
C23 C24 C27 C31 -149.4(4) . . . . ?
C23 C24 C27 C28 30.5(6) . . . . ?
C23 C24 C26 C25 1.4(6) . . . . ?
C61 C60 C57 C56 28.5(7) . . . . ?
C61 C60 C57 C58 -151.3(5) . . . . ?
C61 C60 C65 C64 -0.8(7) . . . . ?
C26 C24 C27 C31 29.5(6) . . . . ?
C26 C24 C27 C28 -150.5(4) . . . . ?
C26 C24 C23 C22 -0.1(6) . . . . ?
C62 C63 C66 O2 179.6(4) . . . . ?
C62 C63 C66 N5 -1.6(6) . . . . ?
C62 C63 C64 C65 0.0(7) . . . . ?
C62 C61 C60 C57 -179.9(4) . . . . ?
C62 C61 C60 C65 0.3(7) . . . . ?
C55 C54 C43 O3 158.7(4) . . . . ?
C55 C54 C43 N8 -20.8(6) . . . . ?
C55 C54 C59 C58 0.7(8) . . . . ?
C29 C30 C33 O4 -13.7(6) . . . . ?
C29 C30 C33 N12 164.2(4) . . . . ?
C2 N4 N5 C66 178.7(3) . . . . ?
C2 C3 C4 C5 179.1(4) . . . . ?
C54 C55 C56 C57 -2.4(8) . . . . ?
C54 C59 C58 C57 -1.9(9) . . . . ?
C60 C61 C62 C63 0.4(7) . . . . ?
C60 C57 C56 C55 -178.6(5) . . . . ?
C60 C57 C58 C59 -179.3(5) . . . . ?
C17 N6 C16 C20 -1.3(6) . . . . ?
C17 C18 C19 C20 0.4(7) . . . . ?
C57 C60 C65 C64 179.4(4) . . . . ?
C11 N7 C15 C14 -0.7(6) . . . . ?
C11 C12 C13 C14 -0.7(7) . . . . ?
C40 N10 C36 C34 178.5(4) . . . 3_666 ?
C40 N10 C36 C37 -0.2(6) . . . . ?
C41 N9 N8 C43 -179.6(4) . . . . ?
C41 C40 C39 C38 178.3(4) . . . . ?
C16 N6 C17 C18 0.4(6) . . . . ?
C16 C20 C19 C18 -1.3(7) . . . . ?
C15 N7 C11 C12 1.3(6) . . . . ?
C15 C14 C13 C12 1.1(7) . . . . ?
C39 C40 C41 N9 -180.0(4) . . . . ?
C39 C40 C41 C42 -0.4(7) . . . . ?
C43 C54 C59 C58 178.5(5) . . . . ?
C56 C55 C54 C43 -176.3(5) . . . . ?
C56 C55 C54 C59 1.4(7) . . . . ?
C56 C57 C58 C59 0.9(8) . . . . ?
C44 N14 C48 C47 0.0(7) . . . . ?
C44 C45 C46 C47 1.4(9) . . . . ?
C64 C63 C66 O2 -0.7(6) . . . . ?
C64 C63 C66 N5 178.1(4) . . . . ?
C64 C63 C62 C61 -0.5(7) . . . . ?
C65 C60 C57 C56 -151.7(5) . . . . ?
C65 C60 C57 C58 28.5(7) . . . . ?
C50 C51 C52 C53 0.4(14) . . . . ?
C59 C54 C43 O3 -18.9(7) . . . . ?
C59 C54 C43 N8 161.6(5) . . . . ?
C81 N19 C82 O8 1.7(8) . . . . ?
C48 N14 C44 C45 -0.5(7) . . . . ?
C48 C47 C46 C45 -1.9(10) . . . . ?
C58 C57 C56 C55 1.2(8) . . . . ?
C83 N19 C82 O8 -175.8(5) . . . . ?
C51 C50 C49 N13 -1.4(10) . . . . ?
C49 N13 C53 C52 -2.4(11) . . . . ?
C49 C50 C51 C52 -0.2(11) . . . . ?
C53 N13 C49 C50 2.6(9) . . . . ?
C79 N18 C78 O7 -6.8(11) . . . . ?
C69 N15 C67 O5 179.5(7) . . . . ?
C80 N18 C78 O7 177.3(7) . . . . ?
C68 N15 C67 O5 8.4(13) . . . . ?
C75 N17 C76 O6 -175.7(15) . . . . ?
C77 N17 C76 O6 -8(2) . . . . ?
C70 C71 C72 N16 0.0 . . . . ?
C71 C70 C74 C73 0.0 . . . . ?
C71 C72 N16 C73 0.0 . . . . ?
C72 N16 C73 C74 0.0 . . . . ?
N16 C73 C74 C70 0.0 . . . . ?
C74 C70 C71 C72 0.0 . . . . ?

loop_
_platon_squeeze_void_nr
_platon_squeeze_void_average_x
_platon_squeeze_void_average_y
_platon_squeeze_void_average_z
_platon_squeeze_void_volume
_platon_squeeze_void_count_electrons
_platon_squeeze_void_content
1 -0.022 0.000 -0.005 1311 298 ' '
2 -0.106 0.500 0.480 1311 298 ' '
